data_7022644
loop_
_publ_author_name
'Castro-Osma, Jose A'
'Alonso-Moreno, Carlos'
'M\'arquez-Segovia, Isabel'
'Otero, Antonio'
'Lara-S\'anchez, Agust\'in'
'Fern\'andez-Baeza, Juan'
'Rodr\'iguez, Ana M'
'S\'anchez-Barba, Luis F'
'Garc\'ia-Mart\'inez, Joaqu\'in C'

_publ_section_title
;
 Synthesis, structural characterization and catalytic evaluation of the
 ring-opening polymerization of discrete five-coordinate alkyl aluminium
 complexes.
;
_journal_issue 25
_journal_name_full 'Dalton transactions (Cambridge, England : 2003)'
_journal_page_first 9325
_journal_page_last 9337
_journal_paper_doi 10.1039/c3dt32657h
_journal_volume 42
_journal_year 2013
_chemical_formula_sum 'C38 H45 Al N10 O2'
_chemical_formula_weight 700.82
_chemical_name_systematic
;
?
;
_space_group_IT_number 2
_symmetry_cell_setting triclinic
_symmetry_space_group_name_Hall '-P 1'
_symmetry_space_group_name_H-M 'P -1'
_atom_sites_solution_hydrogens geom
_atom_sites_solution_primary direct
_atom_sites_solution_secondary difmap
_audit_creation_method SHELXL-97
_cell_angle_alpha 76.246(4)
_cell_angle_beta 85.353(5)
_cell_angle_gamma 74.044(4)
_cell_formula_units_Z 2
_cell_length_a 11.3249(13)
_cell_length_b 12.5257(15)
_cell_length_c 14.309(2)
_cell_measurement_reflns_used 1016
_cell_measurement_temperature 200(2)
_cell_measurement_theta_max 18.596
_cell_measurement_theta_min 2.357
_cell_volume 1895.3(4)
_computing_structure_refinement 'SHELXL-97 (Sheldrick, 1997)'
_diffrn_ambient_temperature 200(2)
_diffrn_measured_fraction_theta_full 0.988
_diffrn_measured_fraction_theta_max 0.988
_diffrn_measurement_device_type 'CCD area detector'
_diffrn_measurement_method 'omega and phi scans'
_diffrn_radiation_monochromator graphite
_diffrn_radiation_source 'fine-focus sealed tube'
_diffrn_radiation_type MoK\a
_diffrn_radiation_wavelength 0.71073
_diffrn_reflns_av_R_equivalents 0.0758
_diffrn_reflns_av_sigmaI/netI 0.1476
_diffrn_reflns_limit_h_max 11
_diffrn_reflns_limit_h_min -13
_diffrn_reflns_limit_k_max 14
_diffrn_reflns_limit_k_min -14
_diffrn_reflns_limit_l_max 17
_diffrn_reflns_limit_l_min -16
_diffrn_reflns_number 15785
_diffrn_reflns_theta_full 25.00
_diffrn_reflns_theta_max 25.00
_diffrn_reflns_theta_min 2.19
_exptl_absorpt_coefficient_mu 0.101
_exptl_absorpt_correction_T_max 0.7454
_exptl_absorpt_correction_T_min 0.6789
_exptl_absorpt_correction_type multi-scan
_exptl_absorpt_process_details SADABS
_exptl_crystal_colour colorless
_exptl_crystal_density_diffrn 1.228
_exptl_crystal_density_method 'not measured'
_exptl_crystal_description plate
_exptl_crystal_F_000 744
_exptl_crystal_size_max 0.16
_exptl_crystal_size_mid 0.10
_exptl_crystal_size_min 0.05
_refine_diff_density_max 0.222
_refine_diff_density_min -0.282
_refine_diff_density_rms 0.054
_refine_ls_extinction_method none
_refine_ls_goodness_of_fit_ref 0.930
_refine_ls_hydrogen_treatment constr
_refine_ls_matrix_type full
_refine_ls_number_parameters 469
_refine_ls_number_reflns 6588
_refine_ls_number_restraints 0
_refine_ls_restrained_S_all 0.930
_refine_ls_R_factor_all 0.1710
_refine_ls_R_factor_gt 0.0611
_refine_ls_shift/su_max 0.003
_refine_ls_shift/su_mean 0.000
_refine_ls_structure_factor_coef Fsqd
_refine_ls_weighting_details 'calc w=1/[\s^2^(Fo^2^)+(0.0618P)^2^+0.0000P] where P=(Fo^2^+2Fc^2^)/3'
_refine_ls_weighting_scheme calc
_refine_ls_wR_factor_gt 0.1206
_refine_ls_wR_factor_ref 0.1621
_reflns_number_gt 2864
_reflns_number_total 6588
_reflns_threshold_expression >2sigma(I)
_cod_data_source_file c3dt32657h.txt
_cod_data_source_block 2
_cod_original_cell_volume 1895.4(4)
_cod_original_sg_symbol_H-M P-1
_cod_database_code 7022644

loop_
_symmetry_equiv_pos_as_xyz
'x, y, z'
'-x, -y, -z'

loop_
_atom_site_label
_atom_site_type_symbol
_atom_site_fract_x
_atom_site_fract_y
_atom_site_fract_z
_atom_site_U_iso_or_equiv
_atom_site_adp_type
_atom_site_occupancy
_atom_site_symmetry_multiplicity
_atom_site_calc_flag
_atom_site_refinement_flags
Al1 Al 0.21518(10) 0.38590(9) 0.73671(9) 0.0383(3) Uani 1 1 d .
O1 O 0.2922(2) 0.24468(19) 0.72390(18) 0.0385(7) Uani 1 1 d .
O2 O 0.3191(2) 0.44231(19) 0.78292(18) 0.0387(7) Uani 1 1 d .
N1 N 0.2832(3) 0.4435(2) 0.5993(2) 0.0354(8) Uani 1 1 d .
N2 N 0.3411(3) 0.5304(2) 0.5771(2) 0.0356(8) Uani 1 1 d .
N3 N 0.2069(3) 0.6960(3) 0.6735(3) 0.0532(10) Uani 1 1 d .
N4 N 0.3323(3) 0.6703(3) 0.6657(2) 0.0424(9) Uani 1 1 d .
N5 N 0.5256(3) 0.4380(3) 0.7782(2) 0.0405(9) Uani 1 1 d .
N6 N 0.1804(3) 0.3135(3) 0.8836(3) 0.0430(9) Uani 1 1 d .
N7 N 0.1743(3) 0.2023(3) 0.9119(3) 0.0423(9) Uani 1 1 d .
N8 N 0.0688(3) 0.1720(3) 0.7868(3) 0.0448(9) Uani 1 1 d .
N9 N 0.0831(3) 0.1546(3) 0.6952(3) 0.0517(10) Uani 1 1 d .
N10 N 0.3741(3) 0.0494(3) 0.7801(2) 0.0424(9) Uani 1 1 d .
C1 C 0.3425(3) 0.5753(3) 0.4811(3) 0.0389(10) Uani 1 1 d .
C2 C 0.2844(3) 0.5164(3) 0.4398(3) 0.0434(11) Uani 1 1 d .
H2 H 0.2710 0.5276 0.3745 0.052 Uiso 1 1 calc R
C3 C 0.2492(3) 0.4362(3) 0.5140(3) 0.0404(10) Uani 1 1 d .
C4 C 0.3966(3) 0.6725(3) 0.4400(3) 0.0489(12) Uani 1 1 d .
H4A H 0.3460 0.7400 0.4577 0.073 Uiso 1 1 calc R
H4B H 0.4010 0.6843 0.3711 0.073 Uiso 1 1 calc R
H4C H 0.4776 0.6557 0.4645 0.073 Uiso 1 1 calc R
C5 C 0.1824(4) 0.3509(3) 0.5065(3) 0.0553(12) Uani 1 1 d .
H5A H 0.2074 0.2843 0.5574 0.083 Uiso 1 1 calc R
H5B H 0.2015 0.3302 0.4455 0.083 Uiso 1 1 calc R
H5C H 0.0955 0.3835 0.5117 0.083 Uiso 1 1 calc R
C6 C 0.3788(4) 0.7529(3) 0.6835(3) 0.0461(11) Uani 1 1 d .
C7 C 0.2796(5) 0.8358(4) 0.7020(3) 0.0614(13) Uani 1 1 d .
H7 H 0.2804 0.9043 0.7162 0.074 Uiso 1 1 calc R
C8 C 0.1765(4) 0.7976(4) 0.6956(3) 0.0604(13) Uani 1 1 d .
C9 C 0.5132(4) 0.7416(4) 0.6816(4) 0.0677(14) Uani 1 1 d .
H9A H 0.5522 0.6761 0.7295 0.102 Uiso 1 1 calc R
H9B H 0.5273 0.8087 0.6949 0.102 Uiso 1 1 calc R
H9C H 0.5467 0.7329 0.6193 0.102 Uiso 1 1 calc R
C10 C 0.0443(4) 0.8540(4) 0.7098(4) 0.103(2) Uani 1 1 d .
H10A H 0.0210 0.9247 0.6630 0.155 Uiso 1 1 calc R
H10B H 0.0315 0.8685 0.7733 0.155 Uiso 1 1 calc R
H10C H -0.0047 0.8051 0.7024 0.155 Uiso 1 1 calc R
C11 C 0.4001(3) 0.5600(3) 0.6495(3) 0.0372(10) Uani 1 1 d .
H11 H 0.4815 0.5663 0.6242 0.045 Uiso 1 1 calc R
C12 C 0.4186(4) 0.4704(3) 0.7436(3) 0.0380(10) Uani 1 1 d .
C13 C 0.5422(3) 0.3589(3) 0.8690(3) 0.0415(11) Uani 1 1 d .
C14 C 0.5826(4) 0.3894(4) 0.9442(3) 0.0508(12) Uani 1 1 d .
H14 H 0.5970 0.4608 0.9353 0.061 Uiso 1 1 calc R
C15 C 0.6019(4) 0.3151(4) 1.0323(4) 0.0649(14) Uani 1 1 d .
H15 H 0.6278 0.3371 1.0831 0.078 Uiso 1 1 calc R
C16 C 0.5834(4) 0.2094(4) 1.0461(4) 0.0650(14) Uani 1 1 d .
H16 H 0.5965 0.1596 1.1062 0.078 Uiso 1 1 calc R
C17 C 0.5458(4) 0.1767(4) 0.9723(4) 0.0655(14) Uani 1 1 d .
H17 H 0.5336 0.1044 0.9816 0.079 Uiso 1 1 calc R
C18 C 0.5254(4) 0.2514(3) 0.8826(3) 0.0532(12) Uani 1 1 d .
H18 H 0.5004 0.2288 0.8317 0.064 Uiso 1 1 calc R
C19 C 0.1696(4) 0.1683(4) 1.0093(3) 0.0508(12) Uani 1 1 d .
C20 C 0.1705(4) 0.2603(4) 1.0443(3) 0.0604(13) Uani 1 1 d .
H20 H 0.1671 0.2634 1.1088 0.073 Uiso 1 1 calc R
C21 C 0.1774(4) 0.3490(4) 0.9654(4) 0.0532(12) Uani 1 1 d .
C22 C 0.1624(4) 0.0515(4) 1.0599(3) 0.0690(14) Uani 1 1 d .
H22A H 0.0907 0.0369 1.0396 0.103 Uiso 1 1 calc R
H22B H 0.1575 0.0458 1.1281 0.103 Uiso 1 1 calc R
H22C H 0.2344 -0.0035 1.0445 0.103 Uiso 1 1 calc R
C23 C 0.1836(4) 0.4670(4) 0.9656(3) 0.0766(16) Uani 1 1 d .
H23A H 0.2679 0.4679 0.9673 0.115 Uiso 1 1 calc R
H23B H 0.1403 0.4898 1.0211 0.115 Uiso 1 1 calc R
H23C H 0.1466 0.5189 0.9083 0.115 Uiso 1 1 calc R
C24 C -0.0310(4) 0.1794(4) 0.6643(4) 0.0584(14) Uani 1 1 d .
C25 C -0.1162(4) 0.2088(4) 0.7353(4) 0.0657(15) Uani 1 1 d .
H25 H -0.2013 0.2286 0.7306 0.079 Uiso 1 1 calc R
C26 C -0.0515(4) 0.2032(3) 0.8132(4) 0.0516(12) Uani 1 1 d .
C27 C -0.0503(4) 0.1733(4) 0.5632(4) 0.0830(17) Uani 1 1 d .
H27A H 0.0275 0.1436 0.5341 0.124 Uiso 1 1 calc R
H27B H -0.0882 0.2483 0.5265 0.124 Uiso 1 1 calc R
H27C H -0.1025 0.1242 0.5644 0.124 Uiso 1 1 calc R
C28 C -0.0979(4) 0.2301(4) 0.9076(4) 0.0726(16) Uani 1 1 d .
H28A H -0.1860 0.2480 0.9095 0.109 Uiso 1 1 calc R
H28B H -0.0722 0.2943 0.9156 0.109 Uiso 1 1 calc R
H28C H -0.0655 0.1654 0.9585 0.109 Uiso 1 1 calc R
C29 C 0.1804(3) 0.1354(3) 0.8420(3) 0.0407(11) Uani 1 1 d .
H29 H 0.1908 0.0557 0.8761 0.049 Uiso 1 1 calc R
C30 C 0.2911(4) 0.1424(3) 0.7756(3) 0.0364(10) Uani 1 1 d .
C31 C 0.4800(4) 0.0426(3) 0.7201(3) 0.0429(11) Uani 1 1 d .
C32 C 0.5923(4) -0.0145(4) 0.7604(4) 0.0656(14) Uani 1 1 d .
H32 H 0.5992 -0.0393 0.8269 0.079 Uiso 1 1 calc R
C33 C 0.6939(4) -0.0346(5) 0.7020(5) 0.0882(18) Uani 1 1 d .
H33 H 0.7694 -0.0734 0.7302 0.106 Uiso 1 1 calc R
C34 C 0.6894(5) -0.0005(4) 0.6049(4) 0.0680(15) Uani 1 1 d .
H34 H 0.7601 -0.0150 0.5670 0.082 Uiso 1 1 calc R
C35 C 0.5784(5) 0.0557(4) 0.5646(4) 0.0659(14) Uani 1 1 d .
H35 H 0.5724 0.0791 0.4980 0.079 Uiso 1 1 calc R
C36 C 0.4740(4) 0.0784(3) 0.6222(4) 0.0542(12) Uani 1 1 d .
H36 H 0.3989 0.1185 0.5937 0.065 Uiso 1 1 calc R
C37 C 0.0456(3) 0.4666(3) 0.7026(3) 0.0520(12) Uani 1 1 d .
H37A H 0.0478 0.5213 0.6423 0.062 Uiso 1 1 calc R
H37B H 0.0069 0.4114 0.6899 0.062 Uiso 1 1 calc R
C38 C -0.0387(4) 0.5295(4) 0.7704(4) 0.0949(19) Uani 1 1 d .
H38A H -0.0380 0.4794 0.8327 0.142 Uiso 1 1 calc R
H38B H -0.1207 0.5555 0.7461 0.142 Uiso 1 1 calc R
H38C H -0.0110 0.5937 0.7756 0.142 Uiso 1 1 calc R

loop_
_atom_site_aniso_label
_atom_site_aniso_U_11
_atom_site_aniso_U_22
_atom_site_aniso_U_33
_atom_site_aniso_U_23
_atom_site_aniso_U_13
_atom_site_aniso_U_12
Al1 0.0360(7) 0.0338(7) 0.0450(9) -0.0090(6) 0.0015(6) -0.0095(6)
O1 0.0402(15) 0.0285(15) 0.0434(19) -0.0060(13) 0.0046(13) -0.0065(12)
O2 0.0388(16) 0.0385(16) 0.0402(18) -0.0075(13) 0.0028(14) -0.0147(13)
N1 0.0380(19) 0.0321(18) 0.039(2) -0.0074(16) -0.0006(17) -0.0137(15)
N2 0.0395(19) 0.0334(19) 0.037(2) -0.0087(17) -0.0053(17) -0.0128(16)
N3 0.043(2) 0.039(2) 0.074(3) -0.014(2) 0.005(2) -0.0062(17)
N4 0.044(2) 0.030(2) 0.053(3) -0.0101(17) 0.0026(18) -0.0091(17)
N5 0.037(2) 0.038(2) 0.043(2) -0.0014(18) -0.0041(18) -0.0094(16)
N6 0.046(2) 0.041(2) 0.046(3) -0.0121(19) 0.0082(18) -0.0185(17)
N7 0.042(2) 0.041(2) 0.043(3) -0.0057(19) 0.0028(18) -0.0146(17)
N8 0.035(2) 0.046(2) 0.055(3) -0.011(2) -0.003(2) -0.0121(17)
N9 0.052(3) 0.054(2) 0.054(3) -0.015(2) -0.007(2) -0.0182(19)
N10 0.038(2) 0.034(2) 0.050(3) -0.0070(18) 0.0015(18) -0.0042(17)
C1 0.041(2) 0.035(2) 0.034(3) 0.000(2) 0.000(2) -0.006(2)
C2 0.051(3) 0.042(3) 0.035(3) -0.008(2) -0.004(2) -0.008(2)
C3 0.044(3) 0.042(3) 0.036(3) -0.006(2) -0.004(2) -0.013(2)
C4 0.053(3) 0.042(3) 0.047(3) -0.004(2) 0.000(2) -0.009(2)
C5 0.068(3) 0.053(3) 0.050(3) -0.011(2) -0.007(2) -0.024(2)
C6 0.059(3) 0.035(3) 0.046(3) -0.007(2) 0.001(2) -0.018(2)
C7 0.087(4) 0.037(3) 0.061(4) -0.016(2) 0.001(3) -0.014(3)
C8 0.069(3) 0.036(3) 0.070(4) -0.014(3) 0.007(3) -0.004(3)
C9 0.068(3) 0.061(3) 0.086(4) -0.023(3) -0.005(3) -0.029(3)
C10 0.069(4) 0.068(4) 0.164(7) -0.045(4) 0.028(4) 0.003(3)
C11 0.035(2) 0.033(2) 0.044(3) -0.011(2) 0.003(2) -0.0078(19)
C12 0.045(3) 0.030(2) 0.039(3) -0.006(2) 0.001(2) -0.013(2)
C13 0.037(2) 0.041(3) 0.042(3) -0.006(2) -0.001(2) -0.006(2)
C14 0.057(3) 0.047(3) 0.042(3) -0.002(3) -0.007(2) -0.009(2)
C15 0.074(4) 0.066(4) 0.049(4) -0.015(3) -0.006(3) -0.006(3)
C16 0.069(3) 0.058(3) 0.050(4) 0.006(3) 0.000(3) -0.003(3)
C17 0.069(3) 0.046(3) 0.075(4) 0.002(3) -0.006(3) -0.018(3)
C18 0.061(3) 0.043(3) 0.050(3) -0.001(3) -0.011(2) -0.010(2)
C19 0.055(3) 0.059(3) 0.038(3) -0.008(3) 0.003(2) -0.018(2)
C20 0.075(3) 0.077(4) 0.034(3) -0.010(3) 0.002(3) -0.031(3)
C21 0.058(3) 0.063(3) 0.052(3) -0.027(3) 0.014(3) -0.029(2)
C22 0.089(4) 0.060(3) 0.048(3) 0.002(3) 0.008(3) -0.017(3)
C23 0.100(4) 0.082(4) 0.071(4) -0.042(3) 0.032(3) -0.052(3)
C24 0.043(3) 0.060(3) 0.077(4) -0.011(3) -0.013(3) -0.022(2)
C25 0.041(3) 0.072(3) 0.084(4) -0.005(3) -0.009(3) -0.022(3)
C26 0.040(3) 0.048(3) 0.067(4) -0.012(3) 0.008(3) -0.015(2)
C27 0.077(4) 0.101(4) 0.080(5) -0.021(4) -0.025(3) -0.032(3)
C28 0.044(3) 0.078(4) 0.095(5) -0.024(3) 0.015(3) -0.014(3)
C29 0.041(3) 0.034(2) 0.047(3) -0.005(2) -0.001(2) -0.011(2)
C30 0.040(2) 0.039(3) 0.033(3) -0.007(2) -0.004(2) -0.016(2)
C31 0.044(3) 0.035(2) 0.051(3) -0.013(2) 0.005(2) -0.011(2)
C32 0.042(3) 0.093(4) 0.058(4) -0.022(3) -0.010(3) -0.005(3)
C33 0.036(3) 0.137(5) 0.096(5) -0.053(4) 0.001(3) -0.009(3)
C34 0.054(4) 0.077(4) 0.081(5) -0.034(3) 0.017(3) -0.022(3)
C35 0.078(4) 0.051(3) 0.067(4) -0.013(3) 0.014(3) -0.018(3)
C36 0.053(3) 0.047(3) 0.053(4) -0.004(3) 0.006(3) -0.005(2)
C37 0.042(3) 0.048(3) 0.062(3) -0.008(2) 0.000(2) -0.011(2)
C38 0.066(4) 0.107(5) 0.088(5) -0.029(4) 0.015(3) 0.018(3)

loop_
_atom_type_symbol
_atom_type_description
_atom_type_scat_dispersion_real
_atom_type_scat_dispersion_imag
_atom_type_scat_source
C C 0.0033 0.0016 'International Tables Vol C Tables 4.2.6.8 and 6.1.1.4'
H H 0.0000 0.0000 'International Tables Vol C Tables 4.2.6.8 and 6.1.1.4'
N N 0.0061 0.0033 'International Tables Vol C Tables 4.2.6.8 and 6.1.1.4'
Al Al 0.0645 0.0514 'International Tables Vol C Tables 4.2.6.8 and 6.1.1.4'
O O 0.0106 0.0060 'International Tables Vol C Tables 4.2.6.8 and 6.1.1.4'

loop_
_geom_angle_atom_site_label_1
_geom_angle_atom_site_label_2
_geom_angle_atom_site_label_3
_geom_angle
O2 Al1 O1 108.92(13)
O2 Al1 C37 125.23(16)
O1 Al1 C37 125.84(16)
O2 Al1 N1 87.88(12)
O1 Al1 N1 86.94(12)
C37 Al1 N1 93.36(16)
O2 Al1 N6 85.35(12)
O1 Al1 N6 87.62(13)
C37 Al1 N6 97.15(16)
N1 Al1 N6 169.46(13)
C30 O1 Al1 133.1(3)
C12 O2 Al1 130.2(3)
C3 N1 N2 104.4(3)
C3 N1 Al1 128.9(2)
N2 N1 Al1 123.4(2)
C1 N2 N1 111.7(3)
C1 N2 C11 126.2(3)
N1 N2 C11 121.9(3)
C8 N3 N4 103.5(3)
C6 N4 N3 112.8(3)
C6 N4 C11 127.5(3)
N3 N4 C11 119.5(3)
C12 N5 C13 116.8(3)
C21 N6 N7 105.4(3)
C21 N6 Al1 133.2(3)
N7 N6 Al1 120.8(3)
C19 N7 N6 111.3(3)
C19 N7 C29 127.9(3)
N6 N7 C29 120.6(3)
C26 N8 N9 111.9(4)
C26 N8 C29 131.7(4)
N9 N8 C29 115.3(3)
C24 N9 N8 104.3(4)
C30 N10 C31 121.7(3)
N2 C1 C2 106.2(3)
N2 C1 C4 121.6(4)
C2 C1 C4 132.1(4)
C1 C2 C3 106.9(4)
N1 C3 C2 110.7(3)
N1 C3 C5 121.4(3)
C2 C3 C5 127.9(4)
C7 C6 N4 105.5(4)
C7 C6 C9 132.4(4)
N4 C6 C9 122.0(4)
C6 C7 C8 106.4(4)
N3 C8 C7 111.8(4)
N3 C8 C10 119.0(4)
C7 C8 C10 129.2(4)
N2 C11 N4 110.3(3)
N2 C11 C12 113.3(3)
N4 C11 C12 110.9(3)
N5 C12 O2 127.8(4)
N5 C12 C11 116.4(3)
O2 C12 C11 115.6(3)
C14 C13 C18 119.1(4)
C14 C13 N5 118.4(4)
C18 C13 N5 122.4(4)
C15 C14 C13 120.3(4)
C16 C15 C14 120.6(5)
C17 C16 C15 120.1(5)
C16 C17 C18 120.0(4)
C13 C18 C17 120.0(4)
N7 C19 C20 106.3(4)
N7 C19 C22 122.8(4)
C20 C19 C22 130.9(4)
C19 C20 C21 107.3(4)
N6 C21 C20 109.7(4)
N6 C21 C23 122.1(4)
C20 C21 C23 128.2(4)
N9 C24 C25 111.1(5)
N9 C24 C27 119.0(5)
C25 C24 C27 129.9(4)
C26 C25 C24 106.8(4)
N8 C26 C25 105.8(4)
N8 C26 C28 125.2(4)
C25 C26 C28 128.9(4)
N7 C29 N8 111.6(3)
N7 C29 C30 109.7(3)
N8 C29 C30 110.4(3)
N10 C30 O1 127.9(3)
N10 C30 C29 115.6(3)
O1 C30 C29 116.4(3)
C36 C31 C32 118.4(4)
C36 C31 N10 122.5(4)
C32 C31 N10 118.6(4)
C33 C32 C31 119.4(5)
C34 C33 C32 122.9(5)
C33 C34 C35 117.9(5)
C34 C35 C36 120.4(5)
C31 C36 C35 120.9(4)
C38 C37 Al1 120.8(3)

loop_
_geom_bond_atom_site_label_1
_geom_bond_atom_site_label_2
_geom_bond_distance
Al1 O2 1.769(3)
Al1 O1 1.790(3)
Al1 C37 1.949(4)
Al1 N1 2.090(3)
Al1 N6 2.133(4)
O1 C30 1.321(4)
O2 C12 1.315(4)
N1 C3 1.339(5)
N1 N2 1.382(3)
N2 C1 1.355(5)
N2 C11 1.445(4)
N3 C8 1.330(5)
N3 N4 1.368(4)
N4 C6 1.364(4)
N4 C11 1.447(4)
N5 C12 1.269(4)
N5 C13 1.424(5)
N6 C21 1.342(5)
N6 N7 1.374(4)
N7 C19 1.357(5)
N7 C29 1.437(5)
N8 C26 1.358(5)
N8 N9 1.369(4)
N8 C29 1.450(5)
N9 C24 1.330(5)
N10 C30 1.272(4)
N10 C31 1.412(5)
C1 C2 1.366(5)
C1 C4 1.487(5)
C2 C3 1.394(5)
C3 C5 1.496(5)
C6 C7 1.361(5)
C6 C9 1.487(5)
C7 C8 1.396(6)
C8 C10 1.489(6)
C11 C12 1.521(5)
C13 C14 1.372(5)
C13 C18 1.378(5)
C14 C15 1.371(6)
C15 C16 1.364(6)
C16 C17 1.356(6)
C17 C18 1.391(6)
C19 C20 1.365(6)
C19 C22 1.492(5)
C20 C21 1.397(6)
C21 C23 1.500(5)
C24 C25 1.387(6)
C24 C27 1.503(6)
C25 C26 1.361(6)
C26 C28 1.490(6)
C29 C30 1.520(5)
C31 C36 1.368(5)
C31 C32 1.372(5)
C32 C33 1.368(6)
C33 C34 1.353(7)
C34 C35 1.359(6)
C35 C36 1.388(5)
C37 C38 1.508(6)
